data_4317331
loop_
_publ_author_name
'Salvador Eslava'
'Mary McPartlin'
'Richard I. Thomson'
'Jeremy M. Rawson'
'Dominic S. Wright'

_publ_contact_author_address
;
 University of Cambridge
 Department of Chemistry   
 Lensfield Road
 Cambridge
 CB2 1EW
 England   
;
_publ_contact_author_email se296@cam.ac.uk
_publ_contact_author_name 'S. Eslava'
_publ_contact_author_phone 00441223763122
_publ_section_title
;
 Single-Source Materials for Metal-Doped Titanium Oxide: Syntheses,
 Structures, and Properties of a Series of Heterometallic Transition-Metal
 Titanium Oxo Cages
;
_journal_name_full 'Inorganic Chemistry'
_journal_page_first 11532
_journal_page_last 11540
_journal_paper_doi 10.1021/ic101687m
_journal_volume 49
_journal_year 2010
_chemical_absolute_configuration
;
 Flack parameter 0.083(15)
;
_chemical_formula_moiety 'C30 H75 Cl Co O16 Ti4'
_chemical_formula_sum 'C30 H75 Cl Co O16 Ti4'
_chemical_formula_weight 977.88
_chemical_name_systematic
; 
 ? 
;
_space_group_IT_number 9
_symmetry_cell_setting monoclinic
_symmetry_space_group_name_Hall 'C -2yc'
_symmetry_space_group_name_H-M 'C 1 c 1'
_atom_sites_solution_hydrogens geom
_atom_sites_solution_primary direct
_atom_sites_solution_secondary difmap
_audit_creation_method SHELXL-97
_cell_angle_alpha 90.00
_cell_angle_beta 118.666(1)
_cell_angle_gamma 90.00
_cell_formula_units_Z 4
_cell_length_a 21.9917(2)
_cell_length_b 10.8628(1)
_cell_length_c 22.4581(3)
_cell_measurement_reflns_used 26500
_cell_measurement_temperature 180(2)
_cell_measurement_theta_max 27.48
_cell_measurement_theta_min 1.00
_cell_volume 4707.46(10)
_computing_cell_refinement 'HKL Scalepack (Otwinowski & Minor 1997)'
_computing_data_collection 'Collect (Nonius B.V. 1998)'
_computing_data_reduction
;
 HKL Denzo and Scalepack (Otwinowski & Minor 1997)
;
_computing_publication_material 'SHELXL-97 (Sheldrick 1997)'
_computing_structure_refinement 'SHELXL-97 (Sheldrick 1997)'
_computing_structure_solution 'SIR-92 (Altomare et al. 1994)'
_diffrn_ambient_temperature 180(2)
_diffrn_measured_fraction_theta_full 0.991
_diffrn_measured_fraction_theta_max 0.991
_diffrn_measurement_device_type 'Nonius Kappa CCD'
_diffrn_measurement_method 'Thin slice \w and \f scans'
_diffrn_radiation_source 'fine-focus sealed tube'
_diffrn_radiation_type MoK\a
_diffrn_radiation_wavelength 0.71073
_diffrn_reflns_av_R_equivalents 0.0272
_diffrn_reflns_av_sigmaI/netI 0.0266
_diffrn_reflns_limit_h_max 22
_diffrn_reflns_limit_h_min -28
_diffrn_reflns_limit_k_max 14
_diffrn_reflns_limit_k_min -14
_diffrn_reflns_limit_l_max 29
_diffrn_reflns_limit_l_min -21
_diffrn_reflns_number 23271
_diffrn_reflns_theta_full 27.49
_diffrn_reflns_theta_max 27.49
_diffrn_reflns_theta_min 3.59
_exptl_absorpt_coefficient_mu 1.108
_exptl_absorpt_correction_T_max 0.700
_exptl_absorpt_correction_T_min 0.621
_exptl_absorpt_correction_type multi-scan
_exptl_absorpt_process_details
;
multi-scan from symmetry-related measurements 
 Sortav (Blessing 1995)
;
_exptl_crystal_colour purple-green
_exptl_crystal_density_diffrn 1.380
_exptl_crystal_density_method 'not measured'
_exptl_crystal_description block
_exptl_crystal_F_000 2060
_exptl_crystal_size_max 0.35
_exptl_crystal_size_mid 0.32
_exptl_crystal_size_min 0.30
_refine_diff_density_max 0.877
_refine_diff_density_min -0.346
_refine_diff_density_rms 0.061
_refine_ls_abs_structure_details 'Flack H D (1983), Acta Cryst. A39, 876-881'
_refine_ls_abs_structure_Flack 0.083(15)
_refine_ls_extinction_method none
_refine_ls_goodness_of_fit_ref 1.029
_refine_ls_hydrogen_treatment constr
_refine_ls_matrix_type full
_refine_ls_number_parameters 466
_refine_ls_number_reflns 8218
_refine_ls_number_restraints 55
_refine_ls_restrained_S_all 1.036
_refine_ls_R_factor_all 0.0402
_refine_ls_R_factor_gt 0.0388
_refine_ls_shift/su_max 0.001
_refine_ls_shift/su_mean 0.000
_refine_ls_structure_factor_coef Fsqd
_refine_ls_weighting_details 'calc w=1/[\s^2^(Fo^2^)+(0.0696P)^2^+4.9978P] where P=(Fo^2^+2Fc^2^)/3'
_refine_ls_weighting_scheme calc
_refine_ls_wR_factor_gt 0.1091
_refine_ls_wR_factor_ref 0.1108
_reflns_number_gt 7945
_reflns_number_total 8218
_reflns_threshold_expression >2sigma(I)
_cod_data_source_file ic101687m_si_001_3.cif
_cod_data_source_block 2
_cod_original_cell_volume 4707.46(9)
_cod_database_code 4317331

loop_
_symmetry_equiv_pos_as_xyz
'x, y, z'
'x, -y, z+1/2'
'x+1/2, y+1/2, z'
'x+1/2, -y+1/2, z+1/2'

loop_
_atom_site_label
_atom_site_type_symbol
_atom_site_fract_x
_atom_site_fract_y
_atom_site_fract_z
_atom_site_U_iso_or_equiv
_atom_site_adp_type
_atom_site_occupancy
_atom_site_symmetry_multiplicity
_atom_site_calc_flag
_atom_site_refinement_flags
_atom_site_disorder_assembly
_atom_site_disorder_group
Cl1 Cl 0.97306(9) 1.76116(10) 1.01037(8) 0.0825(4) Uani 1 1 d . . .
Ti1 Ti 1.16741(3) 1.48461(6) 1.00289(3) 0.04104(15) Uani 1 1 d . . .
Ti2 Ti 0.99220(3) 1.49824(6) 0.82019(3) 0.03681(14) Uani 1 1 d . A .
Ti3 Ti 1.02846(3) 1.31687(5) 0.94726(3) 0.03107(12) Uani 1 1 d . A .
Ti4 Ti 1.12288(3) 1.31909(6) 0.87110(3) 0.03915(15) Uani 1 1 d . A .
Co1 Co 1.01470(3) 1.61053(4) 0.97113(3) 0.04308(12) Uani 1 1 d . A .
O1 O 1.07475(12) 1.44186(17) 0.91134(12) 0.0299(4) Uani 1 1 d . . .
O11 O 1.19891(15) 1.5978(3) 0.96644(14) 0.0508(7) Uani 1 1 d D . .
O12 O 1.24232(16) 1.4782(4) 1.08604(16) 0.0698(10) Uani 1 1 d D . .
O13 O 1.11590(13) 1.3541(2) 1.03030(12) 0.0401(5) Uani 1 1 d D . .
O21 O 0.90953(16) 1.4976(3) 0.74412(15) 0.0628(9) Uani 1 1 d D . .
O22 O 1.03296(15) 1.6075(3) 0.79120(14) 0.0502(7) Uani 1 1 d D . .
O23 O 0.95229(11) 1.3565(2) 0.85674(11) 0.0373(5) Uani 1 1 d D . .
O31 O 0.99285(14) 1.1931(2) 0.97154(14) 0.0434(6) Uani 1 1 d D . .
O41 O 1.19817(13) 1.3409(3) 0.96645(15) 0.0481(6) Uani 1 1 d D . .
O42 O 1.03250(14) 1.3541(3) 0.79130(12) 0.0444(6) Uani 1 1 d D . .
O43 O 1.07448(17) 1.20583(19) 0.91034(18) 0.0477(5) Uani 1 1 d D . .
O44 O 1.16753(14) 1.4231(3) 0.84212(16) 0.0525(7) Uani 1 1 d D . .
O45 O 1.14880(18) 1.1783(3) 0.8459(2) 0.0636(9) Uani 1 1 d D . .
O51 O 1.11587(15) 1.6116(3) 1.02368(14) 0.0501(7) Uani 1 1 d D . .
O52 O 0.97140(14) 1.6235(2) 0.87167(14) 0.0473(6) Uani 1 1 d D . .
O53 O 0.98867(11) 1.4433(2) 0.98299(12) 0.0344(5) Uani 1 1 d D . .
C41 C 1.2398(3) 1.2450(7) 1.0113(4) 0.106(2) Uani 1 1 d D . .
H41A H 1.2127 1.1677 0.9996 0.128 Uiso 1 1 calc R . .
H41B H 1.2519 1.2671 1.0585 0.128 Uiso 1 1 calc R . .
C42 C 1.0218(3) 1.3374(5) 0.72347(19) 0.0619(12) Uani 1 1 d D B .
H42A H 1.0673 1.3333 0.7245 0.074 Uiso 1 1 calc R . .
H42B H 0.9962 1.4090 0.6953 0.074 Uiso 1 1 calc R . .
C43 C 1.0480(4) 1.0854(5) 0.8850(4) 0.0472(11) Uiso 0.498(6) 1 d PD A 1
H43A H 1.0470 1.0715 0.8410 0.057 Uiso 0.498(6) 1 calc PR A 1
H43B H 1.0003 1.0767 0.8783 0.057 Uiso 0.498(6) 1 calc PR A 1
C43' C 1.0917(4) 1.0792(5) 0.9276(4) 0.0472(11) Uiso 0.502(6) 1 d PD A 2
H43C H 1.0916 1.0599 0.9706 0.057 Uiso 0.502(6) 1 calc PR A 2
H43D H 1.1386 1.0618 0.9337 0.057 Uiso 0.502(6) 1 calc PR A 2
C44 C 1.2383(2) 1.4520(6) 0.8641(3) 0.0813(16) Uani 1 1 d D A .
H44A H 1.2656 1.3749 0.8746 0.098 Uiso 1 1 calc R . .
H44B H 1.2568 1.5019 0.9060 0.098 Uiso 1 1 calc R . .
C45 C 1.1899(4) 1.1495(6) 0.8145(4) 0.108(3) Uani 1 1 d D A .
H45A H 1.2389 1.1427 0.8500 0.129 Uiso 1 1 calc R . .
H45B H 1.1866 1.2184 0.7842 0.129 Uiso 1 1 calc R . .
C11 C 1.1821(3) 1.7053(4) 0.9265(2) 0.0663(12) Uani 1 1 d D . .
H11A H 1.1438 1.7488 0.9289 0.080 Uiso 1 1 calc R . .
H11B H 1.1660 1.6823 0.8786 0.080 Uiso 1 1 calc R . .
C12 C 1.3118(3) 1.5226(9) 1.1148(3) 0.124(3) Uani 1 1 d D . .
H12A H 1.3117 1.6075 1.0987 0.149 Uiso 1 1 calc R . .
H12B H 1.3386 1.4700 1.0997 0.149 Uiso 1 1 calc R . .
C13 C 1.1255(2) 1.3402(4) 1.09766(18) 0.0621(12) Uani 1 1 d D . .
H13A H 1.0804 1.3494 1.0970 0.075 Uiso 1 1 calc R . .
H13B H 1.1569 1.4054 1.1272 0.075 Uiso 1 1 calc R . .
C21 C 0.8739(3) 1.5684(8) 0.6837(4) 0.0765(19) Uiso 0.571(9) 1 d PD B 1
H21A H 0.8957 1.5541 0.6546 0.092 Uiso 0.571(9) 1 calc PR B 1
H21B H 0.8790 1.6568 0.6957 0.092 Uiso 0.571(9) 1 calc PR B 1
C21' C 0.8632(5) 1.4628(10) 0.6756(4) 0.0765(19) Uiso 0.429(9) 1 d PD B 2
H21C H 0.8500 1.3754 0.6746 0.092 Uiso 0.429(9) 1 calc PR B 2
H21D H 0.8873 1.4707 0.6482 0.092 Uiso 0.429(9) 1 calc PR B 2
C22 C 1.0481(4) 1.6563(5) 0.7417(3) 0.0897(18) Uani 1 1 d D B .
H22A H 1.0197 1.6131 0.6982 0.108 Uiso 1 1 calc R . .
H22B H 1.0975 1.6404 0.7556 0.108 Uiso 1 1 calc R . .
C23 C 0.89738(18) 1.2745(4) 0.8149(2) 0.0583(11) Uani 1 1 d D B .
H23A H 0.9061 1.1930 0.8373 0.070 Uiso 1 1 calc R . .
H23B H 0.8973 1.2636 0.7711 0.070 Uiso 1 1 calc R . .
C31 C 0.9673(4) 1.0813(4) 0.9837(4) 0.092(2) Uani 0.623(13) 1 d PD B 1
H31A H 1.0015 1.0153 0.9919 0.111 Uiso 0.623(13) 1 calc PR B 1
H31B H 0.9239 1.0591 0.9425 0.111 Uiso 0.623(13) 1 calc PR B 1
C31' C 0.9673(4) 1.0813(4) 0.9837(4) 0.092(2) Uani 0.377(13) 1 d PD B 2
H31C H 1.0079 1.0307 1.0143 0.111 Uiso 0.377(13) 1 calc PR B 2
H31D H 0.9431 1.0368 0.9400 0.111 Uiso 0.377(13) 1 calc PR B 2
C51 C 1.1506(3) 1.7154(5) 1.0655(2) 0.0770(16) Uani 1 1 d D . .
H51A H 1.1239 1.7911 1.0441 0.092 Uiso 1 1 calc R . .
H51B H 1.1970 1.7240 1.0690 0.092 Uiso 1 1 calc R . .
C52 C 0.9304(2) 1.7292(4) 0.8386(3) 0.0683(13) Uani 1 1 d D B .
H52A H 0.9309 1.7429 0.7953 0.082 Uiso 1 1 calc R . .
H52B H 0.9510 1.8026 0.8676 0.082 Uiso 1 1 calc R . .
C53 C 0.92137(16) 1.4332(3) 0.97795(17) 0.0427(8) Uani 1 1 d D A .
H53A H 0.9008 1.3524 0.9581 0.051 Uiso 1 1 calc R . .
H53B H 0.8908 1.4984 0.9475 0.051 Uiso 1 1 calc R . .
C141 C 1.3028(4) 1.2246(11) 1.0075(6) 0.170(5) Uani 1 1 d D . .
H14A H 1.3302 1.1601 1.0398 0.255 Uiso 1 1 calc R . .
H14B H 1.3297 1.3010 1.0188 0.255 Uiso 1 1 calc R . .
H14C H 1.2911 1.1990 0.9615 0.255 Uiso 1 1 calc R . .
C142 C 0.9823(3) 1.2235(5) 0.6925(3) 0.0812(17) Uani 1 1 d D . .
H14D H 0.9764 1.2140 0.6467 0.122 Uiso 1 1 calc R B .
H14E H 0.9368 1.2284 0.6902 0.122 Uiso 1 1 calc R . .
H14F H 1.0077 1.1524 0.7202 0.122 Uiso 1 1 calc R . .
C143 C 1.0944(6) 0.9953(10) 0.9357(5) 0.078(2) Uiso 0.498(6) 1 d PD A 1
H14G H 1.0774 0.9118 0.9201 0.118 Uiso 0.498(6) 1 calc PR A 1
H14H H 1.0954 1.0105 0.9791 0.118 Uiso 0.498(6) 1 calc PR A 1
H14I H 1.1413 1.0039 0.9414 0.118 Uiso 0.498(6) 1 calc PR A 1
C243 C 1.0397(6) 1.0035(10) 0.8720(5) 0.078(2) Uiso 0.502(6) 1 d PD A 2
H24A H 1.0507 0.9161 0.8826 0.118 Uiso 0.502(6) 1 calc PR A 2
H24B H 1.0401 1.0235 0.8297 0.118 Uiso 0.502(6) 1 calc PR A 2
H24C H 0.9936 1.0205 0.8668 0.118 Uiso 0.502(6) 1 calc PR A 2
C144 C 1.2456(4) 1.5202(7) 0.8118(4) 0.108(3) Uani 1 1 d D . .
H14J H 1.2947 1.5370 0.8275 0.163 Uiso 1 1 calc R A .
H14K H 1.2202 1.5982 0.8028 0.163 Uiso 1 1 calc R . .
H14L H 1.2267 1.4713 0.7701 0.163 Uiso 1 1 calc R . .
C145 C 1.1703(5) 1.0378(6) 0.7757(5) 0.121(3) Uani 1 1 d D . .
H14M H 1.2011 1.0235 0.7562 0.182 Uiso 1 1 calc R A .
H14N H 1.1224 1.0447 0.7391 0.182 Uiso 1 1 calc R . .
H14O H 1.1739 0.9687 0.8053 0.182 Uiso 1 1 calc R . .
C111 C 1.2425(4) 1.7891(6) 0.9497(4) 0.095(2) Uani 1 1 d D . .
H11C H 1.2293 1.8621 0.9205 0.142 Uiso 1 1 calc R . .
H11D H 1.2805 1.7463 0.9473 0.142 Uiso 1 1 calc R . .
H11E H 1.2577 1.8143 0.9966 0.142 Uiso 1 1 calc R . .
C112 C 1.3446(3) 1.5217(7) 1.1886(3) 0.107(3) Uani 1 1 d D . .
H11F H 1.3886 1.5666 1.2074 0.160 Uiso 1 1 calc R . .
H11G H 1.3533 1.4365 1.2050 0.160 Uiso 1 1 calc R . .
H11H H 1.3139 1.5615 1.2032 0.160 Uiso 1 1 calc R . .
C113 C 1.1551(4) 1.2184(6) 1.1255(3) 0.106(3) Uani 1 1 d D . .
H11I H 1.1612 1.2105 1.1714 0.159 Uiso 1 1 calc R . .
H11J H 1.2002 1.2099 1.1269 0.159 Uiso 1 1 calc R . .
H11K H 1.1237 1.1539 1.0965 0.159 Uiso 1 1 calc R . .
C121 C 0.8008(3) 1.5385(8) 0.6455(3) 0.113(3) Uani 0.571(9) 1 d PD B 1
H12C H 0.7795 1.5862 0.6033 0.169 Uiso 0.571(9) 1 calc PR B 1
H12D H 0.7781 1.5587 0.6726 0.169 Uiso 0.571(9) 1 calc PR B 1
H12E H 0.7954 1.4504 0.6347 0.169 Uiso 0.571(9) 1 calc PR B 1
C221 C 0.8008(3) 1.5385(8) 0.6455(3) 0.113(3) Uani 0.429(9) 1 d PD B 2
H22C H 0.7697 1.5095 0.5994 0.169 Uiso 0.429(9) 1 calc PR B 2
H22D H 0.8134 1.6245 0.6438 0.169 Uiso 0.429(9) 1 calc PR B 2
H22E H 0.7773 1.5325 0.6730 0.169 Uiso 0.429(9) 1 calc PR B 2
C122 C 1.0351(5) 1.7878(5) 0.7313(5) 0.125(3) Uani 1 1 d D . .
H12F H 1.0440 1.8157 0.6948 0.187 Uiso 1 1 calc R B .
H12G H 1.0657 1.8318 0.7733 0.187 Uiso 1 1 calc R . .
H12H H 0.9867 1.8047 0.7190 0.187 Uiso 1 1 calc R . .
C123 C 0.8288(2) 1.3193(5) 0.8018(3) 0.0726(15) Uani 1 1 d D . .
H12I H 0.7930 1.2608 0.7724 0.109 Uiso 1 1 calc R B .
H12J H 0.8197 1.3998 0.7794 0.109 Uiso 1 1 calc R . .
H12K H 0.8280 1.3273 0.8449 0.109 Uiso 1 1 calc R . .
C131 C 0.9536(6) 1.0860(8) 1.0413(4) 0.0688(19) Uiso 0.623(13) 1 d PD B 1
H13C H 0.9334 1.0077 1.0448 0.103 Uiso 0.623(13) 1 calc PR B 1
H13D H 0.9212 1.1531 1.0346 0.103 Uiso 0.623(13) 1 calc PR B 1
H13E H 0.9971 1.1004 1.0832 0.103 Uiso 0.623(13) 1 calc PR B 1
C231 C 0.9207(8) 1.0855(13) 1.0128(9) 0.0688(19) Uiso 0.377(13) 1 d PD B 2
H23C H 0.9043 1.0022 1.0141 0.103 Uiso 0.377(13) 1 calc PR B 2
H23D H 0.8810 1.1383 0.9848 0.103 Uiso 0.377(13) 1 calc PR B 2
H23E H 0.9454 1.1188 1.0589 0.103 Uiso 0.377(13) 1 calc PR B 2
C151 C 1.1582(4) 1.7022(7) 1.1341(3) 0.103(2) Uani 1 1 d D . .
H15A H 1.1833 1.7734 1.1618 0.154 Uiso 1 1 calc R . .
H15B H 1.1841 1.6268 1.1552 0.154 Uiso 1 1 calc R . .
H15C H 1.1122 1.6976 1.1310 0.154 Uiso 1 1 calc R . .
C152 C 0.8580(2) 1.7149(6) 0.8249(4) 0.094(2) Uani 1 1 d D . .
H15D H 0.8312 1.7877 0.8008 0.141 Uiso 1 1 calc R B .
H15E H 0.8571 1.7059 0.8678 0.141 Uiso 1 1 calc R . .
H15F H 0.8377 1.6416 0.7968 0.141 Uiso 1 1 calc R . .
C153 C 0.9259(3) 1.4454(4) 1.0455(2) 0.0597(11) Uani 1 1 d D . .
H15G H 0.8793 1.4406 1.0408 0.090 Uiso 1 1 calc R A .
H15H H 0.9468 1.5249 1.0654 0.090 Uiso 1 1 calc R . .
H15I H 0.9546 1.3787 1.0750 0.090 Uiso 1 1 calc R . .

loop_
_atom_site_aniso_label
_atom_site_aniso_U_11
_atom_site_aniso_U_22
_atom_site_aniso_U_33
_atom_site_aniso_U_23
_atom_site_aniso_U_13
_atom_site_aniso_U_12
Cl1 0.1405(12) 0.0375(5) 0.1222(11) -0.0020(6) 0.1053(11) 0.0115(6)
Ti1 0.0352(3) 0.0514(4) 0.0361(3) -0.0036(3) 0.0168(3) -0.0091(3)
Ti2 0.0333(3) 0.0479(3) 0.0328(3) 0.0057(2) 0.0187(2) 0.0003(2)
Ti3 0.0356(3) 0.0282(2) 0.0364(3) 0.0001(2) 0.0228(2) -0.0008(2)
Ti4 0.0423(3) 0.0368(3) 0.0514(4) -0.0042(2) 0.0329(3) -0.0011(2)
Co1 0.0603(3) 0.02947(19) 0.0560(3) -0.00134(19) 0.0412(2) -0.00016(19)
O1 0.0326(9) 0.0296(9) 0.0303(9) -0.0014(9) 0.0173(7) -0.0004(10)
O11 0.0549(16) 0.0521(15) 0.0546(15) -0.0073(12) 0.0336(13) -0.0170(12)
O12 0.0461(17) 0.105(3) 0.0456(17) 0.0021(16) 0.0120(13) -0.0181(16)
O13 0.0395(12) 0.0482(14) 0.0342(12) 0.0061(10) 0.0190(10) 0.0009(10)
O21 0.0455(16) 0.094(2) 0.0405(15) 0.0192(14) 0.0139(13) -0.0063(14)
O22 0.0528(15) 0.0552(16) 0.0528(15) 0.0116(12) 0.0336(13) -0.0021(12)
O23 0.0350(12) 0.0459(12) 0.0343(12) -0.0046(10) 0.0191(10) -0.0088(10)
O31 0.0559(15) 0.0304(11) 0.0585(15) 0.0007(10) 0.0391(13) -0.0032(10)
O41 0.0369(13) 0.0554(15) 0.0554(16) 0.0107(13) 0.0248(12) 0.0088(11)
O42 0.0516(14) 0.0524(15) 0.0383(13) -0.0105(11) 0.0289(11) -0.0097(11)
O43 0.0635(14) 0.0303(10) 0.0715(15) -0.0030(13) 0.0503(13) 0.0010(12)
O44 0.0551(16) 0.0514(15) 0.0709(18) -0.0037(13) 0.0462(15) -0.0075(12)
O45 0.079(2) 0.0460(16) 0.101(3) -0.0110(15) 0.072(2) 0.0005(14)
O51 0.0609(16) 0.0474(14) 0.0521(15) -0.0195(12) 0.0351(13) -0.0176(12)
O52 0.0547(14) 0.0452(14) 0.0557(15) 0.0181(11) 0.0375(13) 0.0190(11)
O53 0.0391(12) 0.0328(11) 0.0420(12) 0.0010(9) 0.0281(10) 0.0018(9)
C41 0.071(4) 0.102(5) 0.131(6) 0.025(4) 0.036(4) 0.034(3)
C42 0.072(3) 0.084(3) 0.046(2) -0.017(2) 0.041(2) -0.017(2)
C44 0.077(3) 0.086(4) 0.109(5) -0.023(3) 0.066(3) -0.014(3)
C45 0.132(6) 0.083(4) 0.179(8) -0.045(5) 0.131(6) -0.014(4)
C11 0.079(3) 0.059(2) 0.069(3) -0.003(2) 0.042(2) -0.015(2)
C12 0.063(3) 0.195(9) 0.077(4) 0.006(5) 0.004(3) -0.051(5)
C13 0.059(3) 0.090(3) 0.034(2) 0.011(2) 0.0207(18) -0.007(2)
C22 0.107(5) 0.103(5) 0.083(4) 0.033(3) 0.065(4) 0.011(4)
C23 0.053(2) 0.071(3) 0.046(2) -0.0097(18) 0.0193(17) -0.027(2)
C31 0.157(6) 0.042(2) 0.139(5) -0.002(3) 0.119(5) -0.024(3)
C31' 0.157(6) 0.042(2) 0.139(5) -0.002(3) 0.119(5) -0.024(3)
C51 0.106(4) 0.065(3) 0.081(3) -0.043(3) 0.061(3) -0.041(3)
C52 0.076(3) 0.056(2) 0.095(3) 0.038(2) 0.059(3) 0.033(2)
C53 0.0410(17) 0.0455(18) 0.053(2) -0.0008(15) 0.0314(16) 0.0009(14)
C141 0.093(5) 0.208(11) 0.179(10) 0.048(8) 0.042(6) 0.101(7)
C142 0.089(4) 0.107(4) 0.047(2) -0.034(3) 0.032(2) -0.025(3)
C144 0.122(6) 0.093(4) 0.169(7) -0.005(4) 0.118(6) -0.026(4)
C145 0.181(8) 0.079(4) 0.188(8) -0.041(5) 0.157(8) -0.011(4)
C111 0.112(5) 0.079(4) 0.113(5) -0.014(3) 0.070(4) -0.045(3)
C112 0.053(3) 0.151(7) 0.072(4) -0.028(4) -0.005(3) -0.002(3)
C113 0.095(4) 0.140(6) 0.080(4) 0.068(4) 0.039(3) 0.032(4)
C121 0.070(4) 0.170(7) 0.062(3) 0.034(4) 0.003(3) 0.029(4)
C221 0.070(4) 0.170(7) 0.062(3) 0.034(4) 0.003(3) 0.029(4)
C122 0.191(9) 0.078(4) 0.159(7) 0.041(5) 0.127(7) -0.012(5)
C123 0.047(2) 0.104(4) 0.061(3) 0.007(3) 0.021(2) -0.023(2)
C151 0.119(5) 0.127(6) 0.083(4) -0.055(4) 0.065(4) -0.046(4)
C152 0.082(4) 0.107(4) 0.121(5) 0.056(4) 0.072(4) 0.056(3)
C153 0.074(3) 0.061(2) 0.072(3) -0.012(2) 0.056(2) -0.009(2)

loop_
_atom_type_symbol
_atom_type_description
_atom_type_scat_dispersion_real
_atom_type_scat_dispersion_imag
_atom_type_scat_source
C C 0.0033 0.0016 'International Tables Vol C Tables 4.2.6.8 and 6.1.1.4'
H H 0.0000 0.0000 'International Tables Vol C Tables 4.2.6.8 and 6.1.1.4'
O O 0.0106 0.0060 'International Tables Vol C Tables 4.2.6.8 and 6.1.1.4'
Cl Cl 0.1484 0.1585 'International Tables Vol C Tables 4.2.6.8 and 6.1.1.4'
Co Co 0.3494 0.9721 'International Tables Vol C Tables 4.2.6.8 and 6.1.1.4'
Ti Ti 0.2776 0.4457 'International Tables Vol C Tables 4.2.6.8 and 6.1.1.4'

loop_
_geom_angle_atom_site_label_1
_geom_angle_atom_site_label_2
_geom_angle_atom_site_label_3
_geom_angle
_geom_angle_site_symmetry_1
_geom_angle_site_symmetry_3
_geom_angle_publ_flag
O11 Ti1 O12 97.95(15) . . ?
O11 Ti1 O51 91.15(13) . . ?
O12 Ti1 O51 97.17(16) . . ?
O11 Ti1 O41 93.86(13) . . ?
O12 Ti1 O41 94.15(16) . . ?
O51 Ti1 O41 166.88(11) . . ?
O11 Ti1 O13 170.67(11) . . ?
O12 Ti1 O13 91.36(13) . . ?
O51 Ti1 O13 87.16(12) . . ?
O41 Ti1 O13 85.94(11) . . ?
O11 Ti1 O1 96.24(11) . . ?
O12 Ti1 O1 164.23(14) . . ?
O51 Ti1 O1 89.36(10) . . ?
O41 Ti1 O1 78.05(10) . . ?
O13 Ti1 O1 74.58(9) . . ?
O11 Ti1 Ti4 88.67(9) . . ?
O12 Ti1 Ti4 131.31(14) . . ?
O51 Ti1 Ti4 131.04(8) . . ?
O41 Ti1 Ti4 37.17(7) . . ?
O13 Ti1 Ti4 85.54(7) . . ?
O1 Ti1 Ti4 42.16(6) . . ?
O11 Ti1 Ti3 135.08(9) . . ?
O12 Ti1 Ti3 126.85(12) . . ?
O51 Ti1 Ti3 86.69(8) . . ?
O41 Ti1 Ti3 81.20(8) . . ?
O13 Ti1 Ti3 35.67(6) . . ?
O1 Ti1 Ti3 38.93(7) . . ?
Ti4 Ti1 Ti3 60.893(18) . . ?
O22 Ti2 O21 96.40(14) . . ?
O22 Ti2 O52 93.04(13) . . ?
O21 Ti2 O52 98.40(15) . . ?
O22 Ti2 O42 91.35(13) . . ?
O21 Ti2 O42 95.14(15) . . ?
O52 Ti2 O42 165.20(10) . . ?
O22 Ti2 O1 101.61(12) . . ?
O21 Ti2 O1 160.56(13) . . ?
O52 Ti2 O1 87.96(10) . . ?
O42 Ti2 O1 77.31(10) . . ?
O22 Ti2 O23 174.24(13) . . ?
O21 Ti2 O23 86.98(12) . . ?
O52 Ti2 O23 91.06(11) . . ?
O42 Ti2 O23 83.69(11) . . ?
O1 Ti2 O23 74.48(9) . . ?
O22 Ti2 Ti4 90.73(10) . . ?
O21 Ti2 Ti4 131.50(13) . . ?
O52 Ti2 Ti4 129.14(8) . . ?
O42 Ti2 Ti4 36.60(7) . . ?
O1 Ti2 Ti4 41.84(7) . . ?
O23 Ti2 Ti4 83.54(7) . . ?
O22 Ti2 Ti3 140.42(9) . . ?
O21 Ti2 Ti3 122.92(11) . . ?
O52 Ti2 Ti3 86.07(7) . . ?
O42 Ti2 Ti3 81.56(8) . . ?
O1 Ti2 Ti3 38.81(7) . . ?
O23 Ti2 Ti3 35.94(6) . . ?
Ti4 Ti2 Ti3 60.972(18) . . ?
O31 Ti3 O23 101.64(12) . . ?
O31 Ti3 O13 103.84(12) . . ?
O23 Ti3 O13 153.31(11) . . ?
O31 Ti3 O53 93.15(11) . . ?
O23 Ti3 O53 86.82(10) . . ?
O13 Ti3 O53 83.99(11) . . ?
O31 Ti3 O43 93.23(12) . . ?
O23 Ti3 O43 93.04(13) . . ?
O13 Ti3 O43 93.34(13) . . ?
O53 Ti3 O43 173.51(10) . . ?
O31 Ti3 O1 171.18(11) . . ?
O23 Ti3 O1 77.79(10) . . ?
O13 Ti3 O1 78.25(10) . . ?
O53 Ti3 O1 95.60(9) . . ?
O43 Ti3 O1 78.04(10) . . ?
O31 Ti3 Ti2 140.92(9) . . ?
O23 Ti3 Ti2 39.38(7) . . ?
O13 Ti3 Ti2 115.11(8) . . ?
O53 Ti3 Ti2 88.03(7) . . ?
O43 Ti3 Ti2 87.77(9) . . ?
O1 Ti3 Ti2 38.69(7) . . ?
O31 Ti3 Ti1 141.41(9) . . ?
O23 Ti3 Ti1 116.94(7) . . ?
O13 Ti3 Ti1 37.97(7) . . ?
O53 Ti3 Ti1 88.42(7) . . ?
O43 Ti3 Ti1 85.86(9) . . ?
O1 Ti3 Ti1 40.30(7) . . ?
Ti2 Ti3 Ti1 77.651(19) . . ?
O31 Ti3 Ti4 130.88(9) . . ?
O23 Ti3 Ti4 84.09(8) . . ?
O13 Ti3 Ti4 85.26(8) . . ?
O53 Ti3 Ti4 135.97(7) . . ?
O43 Ti3 Ti4 37.67(8) . . ?
O1 Ti3 Ti4 40.38(6) . . ?
Ti2 Ti3 Ti4 58.860(19) . . ?
Ti1 Ti3 Ti4 58.651(19) . . ?
O44 Ti4 O45 96.20(14) . . ?
O44 Ti4 O42 92.12(13) . . ?
O45 Ti4 O42 102.09(15) . . ?
O44 Ti4 O41 89.87(13) . . ?
O45 Ti4 O41 102.23(15) . . ?
O42 Ti4 O41 155.23(12) . . ?
O44 Ti4 O43 176.27(14) . . ?
O45 Ti4 O43 86.28(13) . . ?
O42 Ti4 O43 90.09(13) . . ?
O41 Ti4 O43 86.87(13) . . ?
O44 Ti4 O1 103.00(11) . . ?
O45 Ti4 O1 160.80(12) . . ?
O42 Ti4 O1 77.16(10) . . ?
O41 Ti4 O1 78.34(11) . . ?
O43 Ti4 O1 74.56(9) . . ?
O44 Ti4 Ti1 90.21(10) . . ?
O45 Ti4 Ti1 139.65(13) . . ?
O42 Ti4 Ti1 117.48(8) . . ?
O41 Ti4 Ti1 37.80(8) . . ?
O43 Ti4 Ti1 86.10(9) . . ?
O1 Ti4 Ti1 41.84(6) . . ?
O44 Ti4 Ti2 92.35(10) . . ?
O45 Ti4 Ti2 139.91(13) . . ?
O42 Ti4 Ti2 38.33(8) . . ?
O41 Ti4 Ti2 116.92(9) . . ?
O43 Ti4 Ti2 87.51(8) . . ?
O1 Ti4 Ti2 39.97(6) . . ?
Ti1 Ti4 Ti2 79.14(2) . . ?
O44 Ti4 Ti3 141.66(10) . . ?
O45 Ti4 Ti3 122.11(11) . . ?
O42 Ti4 Ti3 81.97(8) . . ?
O41 Ti4 Ti3 81.22(9) . . ?
O43 Ti4 Ti3 35.85(7) . . ?
O1 Ti4 Ti3 38.71(6) . . ?
Ti1 Ti4 Ti3 60.457(18) . . ?
Ti2 Ti4 Ti3 60.168(18) . . ?
O51 Co1 O53 104.20(11) . . ?
O51 Co1 O52 118.38(12) . . ?
O53 Co1 O52 101.92(11) . . ?
O51 Co1 Cl1 108.55(9) . . ?
O53 Co1 Cl1 114.85(8) . . ?
O52 Co1 Cl1 109.03(8) . . ?
Ti2 O1 Ti3 102.50(10) . . ?
Ti2 O1 Ti1 149.81(10) . . ?
Ti3 O1 Ti1 100.77(10) . . ?
Ti2 O1 Ti4 98.19(10) . . ?
Ti3 O1 Ti4 100.91(8) . . ?
Ti1 O1 Ti4 96.00(10) . . ?
C11 O11 Ti1 145.0(3) . . ?
C12 O12 Ti1 134.6(4) . . ?
C13 O13 Ti3 124.0(3) . . ?
C13 O13 Ti1 124.0(3) . . ?
Ti3 O13 Ti1 106.35(11) . . ?
C21 O21 Ti2 138.2(4) . . ?
C21' O21 Ti2 153.6(4) . . ?
C22 O22 Ti2 152.5(4) . . ?
C23 O23 Ti3 125.2(2) . . ?
C23 O23 Ti2 125.0(2) . . ?
Ti3 O23 Ti2 104.69(10) . . ?
C31 O31 Ti3 170.1(3) . . ?
C41 O41 Ti4 126.1(4) . . ?
C41 O41 Ti1 120.1(4) . . ?
Ti4 O41 Ti1 105.03(11) . . ?
C42 O42 Ti4 121.3(3) . . ?
C42 O42 Ti2 123.8(3) . . ?
Ti4 O42 Ti2 105.06(11) . . ?
C43' O43 Ti3 126.2(4) . . ?
C43 O43 Ti3 121.8(4) . . ?
C43' O43 Ti4 124.1(4) . . ?
C43 O43 Ti4 124.4(4) . . ?
Ti3 O43 Ti4 106.48(10) . . ?
C44 O44 Ti4 134.8(3) . . ?
C45 O45 Ti4 135.2(3) . . ?
C51 O51 Co1 119.7(3) . . ?
C51 O51 Ti1 121.2(3) . . ?
Co1 O51 Ti1 117.92(12) . . ?
C52 O52 Co1 119.2(3) . . ?
C52 O52 Ti2 121.0(3) . . ?
Co1 O52 Ti2 119.53(12) . . ?
C53 O53 Co1 114.7(2) . . ?
C53 O53 Ti3 123.5(2) . . ?
Co1 O53 Ti3 111.76(11) . . ?
O41 C41 C141 112.2(5) . . ?
O41 C41 H41A 109.2 . . ?
C141 C41 H41A 109.2 . . ?
O41 C41 H41B 109.2 . . ?
C141 C41 H41B 109.2 . . ?
H41A C41 H41B 107.9 . . ?
O42 C42 C142 111.4(4) . . ?
O42 C42 H42A 109.4 . . ?
C142 C42 H42A 109.4 . . ?
O42 C42 H42B 109.4 . . ?
C142 C42 H42B 109.4 . . ?
H42A C42 H42B 108.0 . . ?
O43 C43 C143 107.5(6) . . ?
O43 C43 H43A 110.2 . . ?
C143 C43 H43A 110.2 . . ?
O43 C43 H43B 110.2 . . ?
C143 C43 H43B 110.2 . . ?
H43A C43 H43B 108.5 . . ?
O43 C43' C243 108.0(6) . . ?
O43 C43' H43C 110.1 . . ?
C243 C43' H43C 110.1 . . ?
O43 C43' H43D 110.1 . . ?
C243 C43' H43D 110.1 . . ?
H43C C43' H43D 108.4 . . ?
O44 C44 C144 110.9(5) . . ?
O44 C44 H44A 109.5 . . ?
C144 C44 H44A 109.5 . . ?
O44 C44 H44B 109.5 . . ?
C144 C44 H44B 109.5 . . ?
H44A C44 H44B 108.0 . . ?
O45 C45 C145 114.1(5) . . ?
O45 C45 H45A 108.7 . . ?
C145 C45 H45A 108.7 . . ?
O45 C45 H45B 108.7 . . ?
C145 C45 H45B 108.7 . . ?
H45A C45 H45B 107.6 . . ?
O11 C11 C111 111.6(5) . . ?
O11 C11 H11A 109.3 . . ?
C111 C11 H11A 109.3 . . ?
O11 C11 H11B 109.3 . . ?
C111 C11 H11B 109.3 . . ?
H11A C11 H11B 108.0 . . ?
O12 C12 C112 110.5(5) . . ?
O12 C12 H12A 109.6 . . ?
C112 C12 H12A 109.6 . . ?
O12 C12 H12B 109.6 . . ?
C112 C12 H12B 109.6 . . ?
H12A C12 H12B 108.1 . . ?
O13 C13 C113 110.7(4) . . ?
O13 C13 H13A 109.5 . . ?
C113 C13 H13A 109.5 . . ?
O13 C13 H13B 109.5 . . ?
C113 C13 H13B 109.5 . . ?
H13A C13 H13B 108.1 . . ?
O21 C21 C121 112.9(5) . . ?
O21 C21 H21A 109.0 . . ?
C121 C21 H21A 109.0 . . ?
O21 C21 H21B 109.0 . . ?
C121 C21 H21B 109.0 . . ?
H21A C21 H21B 107.8 . . ?
O21 C21' H21C 109.2 . . ?
O21 C21' H21D 109.2 . . ?
H21C C21' H21D 107.9 . . ?
O22 C22 C122 113.1(5) . . ?
O22 C22 H22A 109.0 . . ?
C122 C22 H22A 109.0 . . ?
O22 C22 H22B 109.0 . . ?
C122 C22 H22B 109.0 . . ?
H22A C22 H22B 107.8 . . ?
O23 C23 C123 112.7(4) . . ?
O23 C23 H23A 109.1 . . ?
C123 C23 H23A 109.1 . . ?
O23 C23 H23B 109.1 . . ?
C123 C23 H23B 109.0 . . ?
H23A C23 H23B 107.8 . . ?
O31 C31 C131 114.2(5) . . ?
O31 C31 H31A 108.7 . . ?
C131 C31 H31A 108.7 . . ?
O31 C31 H31B 108.7 . . ?
C131 C31 H31B 108.7 . . ?
H31A C31 H31B 107.6 . . ?
O51 C51 C151 111.5(4) . . ?
O51 C51 H51A 109.3 . . ?
C151 C51 H51A 109.3 . . ?
O51 C51 H51B 109.3 . . ?
C151 C51 H51B 109.3 . . ?
H51A C51 H51B 108.0 . . ?
O52 C52 C152 111.8(4) . . ?
O52 C52 H52A 109.3 . . ?
C152 C52 H52A 109.3 . . ?
O52 C52 H52B 109.3 . . ?
C152 C52 H52B 109.3 . . ?
H52A C52 H52B 107.9 . . ?
O53 C53 C153 110.7(3) . . ?
O53 C53 H53A 109.5 . . ?
C153 C53 H53A 109.5 . . ?
O53 C53 H53B 109.5 . . ?
C153 C53 H53B 109.5 . . ?
H53A C53 H53B 108.1 . . ?
C41 C141 H14A 109.5 . . ?
C41 C141 H14B 109.5 . . ?
H14A C141 H14B 109.5 . . ?
C41 C141 H14C 109.5 . . ?
H14A C141 H14C 109.5 . . ?
H14B C141 H14C 109.5 . . ?
C42 C142 H14D 109.5 . . ?
C42 C142 H14E 109.5 . . ?
H14D C142 H14E 109.5 . . ?
C42 C142 H14F 109.5 . . ?
H14D C142 H14F 109.5 . . ?
H14E C142 H14F 109.5 . . ?
C43 C143 H14G 109.5 . . ?
C43 C143 H14H 109.5 . . ?
H14G C143 H14H 109.5 . . ?
C43 C143 H14I 109.5 . . ?
H14G C143 H14I 109.5 . . ?
H14H C143 H14I 109.5 . . ?
C43' C243 H24A 109.5 . . ?
C43' C243 H24B 109.5 . . ?
H24A C243 H24B 109.5 . . ?
C43' C243 H24C 109.5 . . ?
H24A C243 H24C 109.5 . . ?
H24B C243 H24C 109.5 . . ?
C44 C144 H14J 109.5 . . ?
C44 C144 H14K 109.5 . . ?
H14J C144 H14K 109.5 . . ?
C44 C144 H14L 109.5 . . ?
H14J C144 H14L 109.5 . . ?
H14K C144 H14L 109.5 . . ?
C45 C145 H14M 109.5 . . ?
C45 C145 H14N 109.5 . . ?
H14M C145 H14N 109.5 . . ?
C45 C145 H14O 109.5 . . ?
H14M C145 H14O 109.5 . . ?
H14N C145 H14O 109.5 . . ?
C11 C111 H11C 109.5 . . ?
C11 C111 H11D 109.5 . . ?
H11C C111 H11D 109.5 . . ?
C11 C111 H11E 109.5 . . ?
H11C C111 H11E 109.5 . . ?
H11D C111 H11E 109.5 . . ?
C12 C112 H11F 109.5 . . ?
C12 C112 H11G 109.5 . . ?
H11F C112 H11G 109.5 . . ?
C12 C112 H11H 109.5 . . ?
H11F C112 H11H 109.5 . . ?
H11G C112 H11H 109.5 . . ?
C13 C113 H11I 109.5 . . ?
C13 C113 H11J 109.5 . . ?
H11I C113 H11J 109.5 . . ?
C13 C113 H11K 109.5 . . ?
H11I C113 H11K 109.5 . . ?
H11J C113 H11K 109.5 . . ?
C21 C121 H12C 109.5 . . ?
C21 C121 H12D 109.5 . . ?
H12C C121 H12D 109.5 . . ?
C21 C121 H12E 109.5 . . ?
H12C C121 H12E 109.5 . . ?
H12D C121 H12E 109.5 . . ?
C22 C122 H12F 109.5 . . ?
C22 C122 H12G 109.5 . . ?
H12F C122 H12G 109.5 . . ?
C22 C122 H12H 109.5 . . ?
H12F C122 H12H 109.5 . . ?
H12G C122 H12H 109.5 . . ?
C23 C123 H12I 109.5 . . ?
C23 C123 H12J 109.5 . . ?
H12I C123 H12J 109.5 . . ?
C23 C123 H12K 109.5 . . ?
H12I C123 H12K 109.5 . . ?
H12J C123 H12K 109.5 . . ?
C31 C131 H13C 109.5 . . ?
C31 C131 H13D 109.5 . . ?
H13C C131 H13D 109.5 . . ?
C31 C131 H13E 109.5 . . ?
H13C C131 H13E 109.5 . . ?
H13D C131 H13E 109.5 . . ?
H23C C231 H23D 109.5 . . ?
H23C C231 H23E 109.5 . . ?
H23D C231 H23E 109.5 . . ?
C51 C151 H15A 109.5 . . ?
C51 C151 H15B 109.5 . . ?
H15A C151 H15B 109.5 . . ?
C51 C151 H15C 109.5 . . ?
H15A C151 H15C 109.5 . . ?
H15B C151 H15C 109.5 . . ?
C52 C152 H15D 109.5 . . ?
C52 C152 H15E 109.5 . . ?
H15D C152 H15E 109.5 . . ?
C52 C152 H15F 109.5 . . ?
H15D C152 H15F 109.5 . . ?
H15E C152 H15F 109.5 . . ?
C53 C153 H15G 109.5 . . ?
C53 C153 H15H 109.5 . . ?
H15G C153 H15H 109.5 . . ?
C53 C153 H15I 109.5 . . ?
H15G C153 H15I 109.5 . . ?
H15H C153 H15I 109.5 . . ?

loop_
_geom_bond_atom_site_label_1
_geom_bond_atom_site_label_2
_geom_bond_distance
_geom_bond_site_symmetry_2
_geom_bond_publ_flag
Cl1 Co1 2.2509(12) . ?
Ti1 O11 1.791(3) . ?
Ti1 O12 1.804(3) . ?
Ti1 O51 1.978(3) . ?
Ti1 O41 2.024(3) . ?
Ti1 O13 2.083(3) . ?
Ti1 O1 2.139(2) . ?
Ti1 Ti4 3.1893(9) . ?
Ti1 Ti3 3.2490(8) . ?
Ti2 O22 1.788(3) . ?
Ti2 O21 1.801(3) . ?
Ti2 O52 1.976(3) . ?
Ti2 O42 2.051(3) . ?
Ti2 O1 2.073(2) . ?
Ti2 O23 2.123(3) . ?
Ti2 Ti4 3.1939(9) . ?
Ti2 Ti3 3.2371(8) . ?
Ti3 O31 1.769(2) . ?
Ti3 O23 1.964(2) . ?
Ti3 O13 1.975(2) . ?
Ti3 O53 1.992(2) . ?
Ti3 O43 1.993(3) . ?
Ti3 O1 2.078(2) . ?
Ti3 Ti4 3.2629(8) . ?
Ti4 O44 1.810(3) . ?
Ti4 O45 1.815(3) . ?
Ti4 O42 1.972(3) . ?
Ti4 O41 1.995(3) . ?
Ti4 O43 2.079(3) . ?
Ti4 O1 2.153(2) . ?
Co1 O51 1.956(3) . ?
Co1 O53 1.961(2) . ?
Co1 O52 1.969(3) . ?
O11 C11 1.409(4) . ?
O12 C12 1.427(4) . ?
O13 C13 1.432(4) . ?
O21 C21 1.424(5) . ?
O21 C21' 1.429(5) . ?
O22 C22 1.409(4) . ?
O23 C23 1.430(3) . ?
O31 C31 1.418(3) . ?
O41 C41 1.434(4) . ?
O42 C42 1.437(4) . ?
O43 C43' 1.430(5) . ?
O43 C43 1.434(5) . ?
O44 C44 1.423(4) . ?
O45 C45 1.423(4) . ?
O51 C51 1.431(4) . ?
O52 C52 1.428(3) . ?
O53 C53 1.433(3) . ?
C41 C141 1.444(5) . ?
C41 H41A 0.9900 . ?
C41 H41B 0.9900 . ?
C42 C142 1.479(4) . ?
C42 H42A 0.9900 . ?
C42 H42B 0.9900 . ?
C43 C143 1.476(4) . ?
C43 H43A 0.9900 . ?
C43 H43B 0.9900 . ?
C43' C243 1.475(4) . ?
C43' H43C 0.9900 . ?
C43' H43D 0.9900 . ?
C44 C144 1.461(5) . ?
C44 H44A 0.9900 . ?
C44 H44B 0.9900 . ?
C45 C145 1.435(5) . ?
C45 H45A 0.9900 . ?
C45 H45B 0.9900 . ?
C11 C111 1.483(5) . ?
C11 H11A 0.9900 . ?
C11 H11B 0.9900 . ?
C12 C112 1.458(5) . ?
C12 H12A 0.9900 . ?
C12 H12B 0.9900 . ?
C13 C113 1.474(5) . ?
C13 H13A 0.9900 . ?
C13 H13B 0.9900 . ?
C21 C121 1.451(5) . ?
C21 H21A 0.9900 . ?
C21 H21B 0.9900 . ?
C21' H21C 0.9900 . ?
C21' H21D 0.9900 . ?
C22 C122 1.454(5) . ?
C22 H22A 0.9900 . ?
C22 H22B 0.9900 . ?
C23 C123 1.474(5) . ?
C23 H23A 0.9900 . ?
C23 H23B 0.9900 . ?
C31 C131 1.463(5) . ?
C31 H31A 0.9900 . ?
C31 H31B 0.9900 . ?
C51 C151 1.475(4) . ?
C51 H51A 0.9900 . ?
C51 H51B 0.9900 . ?
C52 C152 1.479(4) . ?
C52 H52A 0.9900 . ?
C52 H52B 0.9900 . ?
C53 C153 1.477(4) . ?
C53 H53A 0.9900 . ?
C53 H53B 0.9900 . ?
C141 H14A 0.9800 . ?
C141 H14B 0.9800 . ?
C141 H14C 0.9800 . ?
C142 H14D 0.9800 . ?
C142 H14E 0.9800 . ?
C142 H14F 0.9800 . ?
C143 H14G 0.9800 . ?
C143 H14H 0.9800 . ?
C143 H14I 0.9800 . ?
C243 H24A 0.9800 . ?
C243 H24B 0.9800 . ?
C243 H24C 0.9800 . ?
C144 H14J 0.9800 . ?
C144 H14K 0.9800 . ?
C144 H14L 0.9800 . ?
C145 H14M 0.9800 . ?
C145 H14N 0.9800 . ?
C145 H14O 0.9800 . ?
C111 H11C 0.9800 . ?
C111 H11D 0.9800 . ?
C111 H11E 0.9800 . ?
C112 H11F 0.9800 . ?
C112 H11G 0.9800 . ?
C112 H11H 0.9800 . ?
C113 H11I 0.9800 . ?
C113 H11J 0.9800 . ?
C113 H11K 0.9800 . ?
C121 H12C 0.9800 . ?
C121 H12D 0.9800 . ?
C121 H12E 0.9800 . ?
C122 H12F 0.9800 . ?
C122 H12G 0.9800 . ?
C122 H12H 0.9800 . ?
C123 H12I 0.9800 . ?
C123 H12J 0.9800 . ?
C123 H12K 0.9800 . ?
C131 H13C 0.9800 . ?
C131 H13D 0.9800 . ?
C131 H13E 0.9800 . ?
C231 H23C 0.9800 . ?
C231 H23D 0.9800 . ?
C231 H23E 0.9800 . ?
C151 H15A 0.9800 . ?
C151 H15B 0.9800 . ?
C151 H15C 0.9800 . ?
C152 H15D 0.9800 . ?
C152 H15E 0.9800 . ?
C152 H15F 0.9800 . ?
C153 H15G 0.9800 . ?
C153 H15H 0.9800 . ?
C153 H15I 0.9800 . ?
